data_7008654
loop_
_publ_author_name
'Wang, Lei'
'Zhu, Xun-Jin'
'Wong, Wai-Yeung'
'Guo, Jian-Ping'
'Wong, Wai-Kwok'
'Li, Zao-Ying'

_publ_section_title
;
 Dipyrrolylquinoxaline-bridged Schiff bases: a new class of fluorescent
 sensors for mercury(II).
;
_journal_issue 19
_journal_name_full 'Dalton transactions (Cambridge, England : 2003)'
_journal_page_first 3235
_journal_page_last 3240
_journal_paper_doi 10.1039/b505676d
_journal_year 2005
_chemical_formula_sum 'C22 H18 N6 Ni'
_chemical_formula_weight 425.13
_chemical_name_systematic
;
?
;
_space_group_IT_number 19
_symmetry_cell_setting orthorhombic
_symmetry_space_group_name_Hall 'P 2ac 2ab'
_symmetry_space_group_name_H-M 'P 21 21 21'
_atom_sites_solution_hydrogens geom
_atom_sites_solution_primary direct
_atom_sites_solution_secondary difmap
_audit_creation_method SHELXL-97
_cell_angle_alpha 90.00
_cell_angle_beta 90.00
_cell_angle_gamma 90.00
_cell_formula_units_Z 12
_cell_length_a 13.9137(7)
_cell_length_b 16.3936(9)
_cell_length_c 24.5367(13)
_cell_measurement_temperature 293(2)
_cell_volume 5596.7(5)
_computing_data_reduction SAINT
_computing_structure_refinement 'SHELXL-97 (Sheldrick, 1997)'
_computing_structure_solution 'SHELXS-97 (Sheldrick, 1990)'
_diffrn_ambient_temperature 293(2)
_diffrn_measured_fraction_theta_full 1.000
_diffrn_measured_fraction_theta_max 1.000
_diffrn_measurement_device_type 'Smart CCD'
_diffrn_radiation_monochromator graphite
_diffrn_radiation_source 'fine-focus sealed tube'
_diffrn_radiation_type MoK\a
_diffrn_radiation_wavelength 0.71073
_diffrn_reflns_av_R_equivalents 0.0632
_diffrn_reflns_av_sigmaI/netI 0.0503
_diffrn_reflns_limit_h_max 15
_diffrn_reflns_limit_h_min -16
_diffrn_reflns_limit_k_max 19
_diffrn_reflns_limit_k_min -19
_diffrn_reflns_limit_l_max 13
_diffrn_reflns_limit_l_min -29
_diffrn_reflns_number 28342
_diffrn_reflns_theta_full 25.00
_diffrn_reflns_theta_max 25.00
_diffrn_reflns_theta_min 1.66
_exptl_absorpt_coefficient_mu 1.062
_exptl_absorpt_correction_T_max 1.0000
_exptl_absorpt_correction_T_min 0.9158
_exptl_absorpt_correction_type SADABS
_exptl_crystal_colour purple
_exptl_crystal_density_diffrn 1.514
_exptl_crystal_density_method 'not measured'
_exptl_crystal_description block
_exptl_crystal_F_000 2640
_exptl_crystal_size_max 0.30
_exptl_crystal_size_mid 0.10
_exptl_crystal_size_min 0.10
_refine_diff_density_max 0.239
_refine_diff_density_min -0.241
_refine_diff_density_rms 0.054
_refine_ls_abs_structure_details 'Flack H D (1983), Acta Cryst. A39, 876-881'
_refine_ls_extinction_method none
_refine_ls_goodness_of_fit_ref 1.047
_refine_ls_hydrogen_treatment mixed
_refine_ls_matrix_type full
_refine_ls_number_parameters 784
_refine_ls_number_reflns 5459
_refine_ls_number_restraints 0
_refine_ls_restrained_S_all 1.047
_refine_ls_R_factor_all 0.0684
_refine_ls_R_factor_gt 0.0369
_refine_ls_shift/su_max 0.001
_refine_ls_shift/su_mean 0.000
_refine_ls_structure_factor_coef Fsqd
_refine_ls_weighting_details 'calc w=1/[\s^2^(Fo^2^)+(0.0402P)^2^+0.0000P] where P=(Fo^2^+2Fc^2^)/3'
_refine_ls_weighting_scheme calc
_refine_ls_wR_factor_gt 0.0742
_refine_ls_wR_factor_ref 0.0856
_reflns_number_gt 3960
_reflns_number_total 5459
_reflns_threshold_expression >2sigma(I)
_cod_data_source_file b505676d.txt
_cod_data_source_block wy1056wm
_cod_depositor_comments
;
The following automatic conversions were performed:
'_symmetry_cell_setting' value 'Orthorhombic' changed to 'orthorhombic'
according to '/home/saulius/struct/CIF-dictionaries/cif_core.dic'
dictionary named 'cif_core.dic' version 2.4.1 from 2010-06-29.

Automatic conversion script
Id: cif_fix_enum 1527 2010-12-29 10:47:43Z saulius 
;
_cod_original_sg_symbol_H-M P2(1)2(1)2(1)
_cod_database_code 7008654

loop_
_symmetry_equiv_pos_as_xyz
'x, y, z'
'-x+1/2, -y, z+1/2'
'-x, y+1/2, -z+1/2'
'x+1/2, -y+1/2, -z'

loop_
_atom_site_label
_atom_site_type_symbol
_atom_site_fract_x
_atom_site_fract_y
_atom_site_fract_z
_atom_site_U_iso_or_equiv
_atom_site_adp_type
_atom_site_occupancy
_atom_site_symmetry_multiplicity
_atom_site_calc_flag
_atom_site_refinement_flags
_atom_site_disorder_assembly
_atom_site_disorder_group
C1 C 0.9524(4) 0.7902(3) 0.2837(2) 0.0518(15) Uani 1 1 d . . .
C2 C 0.9633(5) 0.8531(4) 0.3225(3) 0.082(2) Uani 1 1 d . . .
H2A H 1.0089 0.8938 0.3173 0.098 Uiso 1 1 calc R . .
C3 C 0.9064(5) 0.8532(5) 0.3674(3) 0.089(3) Uani 1 1 d . . .
H3A H 0.9127 0.8947 0.3930 0.107 Uiso 1 1 calc R . .
C4 C 0.8389(5) 0.7923(4) 0.3756(3) 0.0676(19) Uani 1 1 d . . .
H4A H 0.8019 0.7931 0.4071 0.081 Uiso 1 1 calc R . .
C5 C 0.8253(4) 0.7314(4) 0.3388(3) 0.0578(17) Uani 1 1 d . . .
H5A H 0.7783 0.6920 0.3446 0.069 Uiso 1 1 calc R . .
C6 C 0.8835(4) 0.7288(3) 0.2918(2) 0.0417(14) Uani 1 1 d . . .
C7 C 0.9293(4) 0.6656(3) 0.2111(2) 0.0383(13) Uani 1 1 d . . .
C8 C 0.9990(4) 0.7296(3) 0.2016(2) 0.0375(13) Uani 1 1 d . . .
C9 C 1.0642(4) 0.7423(3) 0.1556(2) 0.0351(13) Uani 1 1 d . . .
C10 C 1.1242(4) 0.8114(3) 0.1518(2) 0.0414(14) Uani 1 1 d . . .
H10A H 1.1263 0.8547 0.1763 0.050 Uiso 1 1 calc R . .
C11 C 1.1786(4) 0.8038(3) 0.1060(2) 0.0481(15) Uani 1 1 d . . .
H11A H 1.2245 0.8405 0.0934 0.058 Uiso 1 1 calc R . .
C12 C 1.1524(3) 0.7312(3) 0.0821(2) 0.0376(13) Uani 1 1 d . . .
C13 C 1.1827(4) 0.6884(4) 0.0365(3) 0.0517(16) Uani 1 1 d . . .
H13A H 1.2324 0.7081 0.0148 0.062 Uiso 1 1 calc R . .
C14 C 1.1815(5) 0.5727(4) -0.0211(3) 0.084(2) Uani 1 1 d . . .
H14A H 1.1481 0.5869 -0.0545 0.101 Uiso 1 1 calc R . .
H14B H 1.2486 0.5873 -0.0256 0.101 Uiso 1 1 calc R . .
C15 C 1.1741(5) 0.4842(4) -0.0123(3) 0.084(2) Uani 1 1 d . . .
H15A H 1.1773 0.4735 0.0265 0.100 Uiso 1 1 calc R . .
H15B H 1.2291 0.4580 -0.0291 0.100 Uiso 1 1 calc R . .
C16 C 1.0835(5) 0.4458(5) -0.0347(3) 0.093(3) Uani 1 1 d . . .
H16A H 1.0912 0.4373 -0.0736 0.112 Uiso 1 1 calc R . .
H16B H 1.0744 0.3929 -0.0178 0.112 Uiso 1 1 calc R . .
C17 C 0.9964(5) 0.4962(4) -0.0252(3) 0.078(2) Uani 1 1 d . . .
H17A H 0.9404 0.4680 -0.0393 0.094 Uiso 1 1 calc R . .
H17B H 1.0025 0.5476 -0.0445 0.094 Uiso 1 1 calc R . .
C18 C 0.9149(5) 0.4754(4) 0.0594(3) 0.0504(17) Uani 1 1 d . . .
H18A H 0.8815 0.4323 0.0436 0.060 Uiso 1 1 calc R . .
C19 C 0.8936(4) 0.5034(3) 0.1120(3) 0.0431(17) Uani 1 1 d . . .
C20 C 0.8262(4) 0.4824(3) 0.1511(3) 0.0510(17) Uani 1 1 d . . .
H20A H 0.7839 0.4385 0.1496 0.061 Uiso 1 1 calc R . .
C21 C 0.8332(4) 0.5386(3) 0.1925(3) 0.0493(16) Uani 1 1 d . . .
H21A H 0.7967 0.5401 0.2242 0.059 Uiso 1 1 calc R . .
C22 C 0.9077(3) 0.5941(3) 0.1773(2) 0.0352(12) Uani 1 1 d . . .
C23 C 0.9658(5) 0.2244(4) 0.9523(3) 0.0675(19) Uani 1 1 d . . .
C24 C 0.9771(6) 0.1645(5) 0.9929(4) 0.129(4) Uani 1 1 d . . .
H24A H 1.0308 0.1308 0.9921 0.155 Uiso 1 1 calc R . .
C25 C 0.9116(6) 0.1554(5) 1.0326(4) 0.115(3) Uani 1 1 d . . .
H25A H 0.9199 0.1138 1.0580 0.138 Uiso 1 1 calc R . .
C26 C 0.8322(6) 0.2057(4) 1.0371(3) 0.085(2) Uani 1 1 d . . .
H26A H 0.7895 0.2002 1.0660 0.102 Uiso 1 1 calc R . .
C27 C 0.8183(5) 0.2635(4) 0.9979(3) 0.0651(19) Uani 1 1 d . . .
H27A H 0.7642 0.2967 0.9997 0.078 Uiso 1 1 calc R . .
C28 C 0.8846(4) 0.2743(3) 0.9547(3) 0.0524(16) Uani 1 1 d . . .
C29 C 0.9346(4) 0.3425(3) 0.8766(2) 0.0374(13) Uani 1 1 d . . .
C30 C 1.0172(4) 0.2887(3) 0.8740(3) 0.0450(15) Uani 1 1 d . . .
C31 C 1.0936(4) 0.2857(3) 0.8331(2) 0.0448(14) Uani 1 1 d . . .
C32 C 1.1736(4) 0.2328(4) 0.8393(3) 0.0611(18) Uani 1 1 d . . .
H32A H 1.1859 0.1990 0.8689 0.073 Uiso 1 1 calc R . .
C33 C 1.2293(4) 0.2408(4) 0.7938(3) 0.069(2) Uani 1 1 d . . .
H33A H 1.2862 0.2132 0.7865 0.083 Uiso 1 1 calc R . .
C34 C 1.1854(4) 0.2975(4) 0.7608(3) 0.0547(16) Uani 1 1 d . . .
C35 C 1.2040(4) 0.3279(4) 0.7091(3) 0.0621(18) Uani 1 1 d . . .
H35A H 1.2555 0.3092 0.6884 0.075 Uiso 1 1 calc R . .
C36 C 1.1550(6) 0.4086(6) 0.6349(3) 0.111(3) Uani 1 1 d . . .
H36A H 1.0922 0.4069 0.6178 0.134 Uiso 1 1 calc R . .
H36B H 1.1961 0.3701 0.6160 0.134 Uiso 1 1 calc R . .
C37 C 1.1956(7) 0.4920(6) 0.6286(5) 0.139(5) Uani 1 1 d . . .
H37A H 1.2040 0.5029 0.5901 0.166 Uiso 1 1 calc R . .
H37B H 1.2588 0.4930 0.6454 0.166 Uiso 1 1 calc R . .
C38 C 1.1362(7) 0.5594(5) 0.6530(3) 0.123(4) Uani 1 1 d . . .
H38A H 1.1495 0.6097 0.6335 0.148 Uiso 1 1 calc R . .
H38B H 1.1554 0.5672 0.6906 0.148 Uiso 1 1 calc R . .
C39 C 1.0274(5) 0.5424(4) 0.6509(3) 0.082(2) Uani 1 1 d . . .
H39A H 0.9926 0.5932 0.6465 0.098 Uiso 1 1 calc R . .
H39B H 1.0127 0.5076 0.6200 0.098 Uiso 1 1 calc R . .
C40 C 0.9252(4) 0.5357(4) 0.7275(3) 0.0474(15) Uani 1 1 d . . .
H40A H 0.8932 0.5805 0.7130 0.057 Uiso 1 1 calc R . .
C41 C 0.8980(5) 0.5020(3) 0.7773(3) 0.0467(17) Uani 1 1 d . . .
C42 C 0.8266(4) 0.5208(4) 0.8145(3) 0.0508(17) Uani 1 1 d . . .
H42A H 0.7820 0.5629 0.8121 0.061 Uiso 1 1 calc R . .
C43 C 0.8350(4) 0.4650(4) 0.8555(2) 0.0508(16) Uani 1 1 d . . .
H43A H 0.7971 0.4625 0.8867 0.061 Uiso 1 1 calc R . .
C44 C 0.9110(3) 0.4120(3) 0.8424(2) 0.0397(13) Uani 1 1 d . . .
C45 C 1.0833(4) 0.8087(3) -0.1333(2) 0.0412(13) Uani 1 1 d . . .
C46 C 1.1271(4) 0.8190(4) -0.1849(2) 0.0481(15) Uani 1 1 d . . .
H46A H 1.1621 0.8660 -0.1925 0.058 Uiso 1 1 calc R . .
C47 C 1.1176(4) 0.7600(4) -0.2230(2) 0.0575(16) Uani 1 1 d . . .
H47A H 1.1471 0.7664 -0.2567 0.069 Uiso 1 1 calc R . .
C48 C 1.0637(5) 0.6889(4) -0.2123(3) 0.0657(19) Uani 1 1 d . . .
H48A H 1.0569 0.6492 -0.2391 0.079 Uiso 1 1 calc R . .
C49 C 1.0219(5) 0.6787(4) -0.1631(3) 0.0671(19) Uani 1 1 d . . .
H49A H 0.9872 0.6313 -0.1564 0.081 Uiso 1 1 calc R . .
C50 C 1.0297(4) 0.7380(3) -0.1216(3) 0.0483(15) Uani 1 1 d . . .
C51 C 0.9913(3) 0.7861(3) -0.0361(2) 0.0350(13) Uani 1 1 d . . .
C52 C 1.0533(4) 0.8563(3) -0.0458(2) 0.0344(12) Uani 1 1 d . . .
C53 C 1.0813(3) 0.9208(3) -0.0083(2) 0.0351(12) Uani 1 1 d . . .
C54 C 1.1593(4) 0.9731(3) -0.0198(3) 0.0463(15) Uani 1 1 d . . .
H54A H 1.1958 0.9732 -0.0515 0.056 Uiso 1 1 calc R . .
C55 C 1.1721(4) 1.0238(3) 0.0241(3) 0.0497(16) Uani 1 1 d . . .
H55A H 1.2177 1.0649 0.0275 0.060 Uiso 1 1 calc R . .
C56 C 1.1032(4) 1.0014(3) 0.0624(3) 0.0385(16) Uani 1 1 d . . .
C57 C 1.0790(4) 1.0274(3) 0.1150(2) 0.0440(15) Uani 1 1 d . . .
H57A H 1.1137 1.0677 0.1329 0.053 Uiso 1 1 calc R . .
C58 C 0.9851(5) 1.0090(4) 0.1953(3) 0.0599(19) Uani 1 1 d . . .
H58A H 1.0402 1.0357 0.2117 0.072 Uiso 1 1 calc R . .
H58B H 0.9748 0.9578 0.2143 0.072 Uiso 1 1 calc R . .
C59 C 0.8984(4) 1.0620(4) 0.2021(3) 0.069(2) Uani 1 1 d . . .
H59A H 0.9125 1.1157 0.1875 0.083 Uiso 1 1 calc R . .
H59B H 0.8852 1.0683 0.2407 0.083 Uiso 1 1 calc R . .
C60 C 0.8087(5) 1.0286(4) 0.1740(3) 0.076(2) Uani 1 1 d . . .
H60A H 0.7526 1.0568 0.1880 0.091 Uiso 1 1 calc R . .
H60B H 0.8129 1.0396 0.1353 0.091 Uiso 1 1 calc R . .
C61 C 0.7961(5) 0.9377(4) 0.1827(3) 0.071(2) Uani 1 1 d . . .
H61A H 0.8217 0.9231 0.2182 0.086 Uiso 1 1 calc R . .
H61B H 0.7280 0.9249 0.1827 0.086 Uiso 1 1 calc R . .
C62 C 0.8070(4) 0.8174(4) 0.1299(2) 0.0442(14) Uani 1 1 d . . .
H62A H 0.7581 0.7957 0.1513 0.053 Uiso 1 1 calc R . .
C63 C 0.8433(3) 0.7750(3) 0.0850(2) 0.0403(13) Uani 1 1 d . . .
C64 C 0.8227(4) 0.6992(3) 0.0613(2) 0.0413(14) Uani 1 1 d . . .
H64A H 0.7802 0.6599 0.0742 0.050 Uiso 1 1 calc R . .
C65 C 0.8781(4) 0.6950(3) 0.0154(2) 0.0387(14) Uani 1 1 d . . .
H65A H 0.8804 0.6514 -0.0089 0.046 Uiso 1 1 calc R . .
C66 C 0.9316(3) 0.7685(3) 0.0110(2) 0.0329(12) Uani 1 1 d . . .
N1 N 1.0082(3) 0.7894(3) 0.2381(2) 0.0503(13) Uani 1 1 d . . .
N2 N 0.8734(3) 0.6682(3) 0.25561(19) 0.0444(12) Uani 1 1 d . . .
N3 N 1.0818(3) 0.6929(2) 0.11218(17) 0.0348(11) Uani 1 1 d . . .
N4 N 1.1400(3) 0.6205(3) 0.0250(2) 0.0497(13) Uani 1 1 d . . .
N5 N 0.9830(4) 0.5124(3) 0.0340(2) 0.0503(14) Uani 1 1 d . . .
N6 N 0.9451(3) 0.5711(2) 0.12825(17) 0.0356(10) Uani 1 1 d . . .
N7 N 1.0288(4) 0.2313(3) 0.9115(2) 0.0701(16) Uani 1 1 d . . .
N8 N 0.8716(3) 0.3325(3) 0.91695(19) 0.0464(11) Uani 1 1 d . . .
N9 N 1.1028(3) 0.3268(3) 0.7848(2) 0.0461(12) Uani 1 1 d . . .
N10 N 1.1459(4) 0.3840(3) 0.6910(2) 0.0644(15) Uani 1 1 d . . .
N11 N 0.9973(4) 0.5020(3) 0.7018(2) 0.0558(16) Uani 1 1 d . . .
N12 N 0.9500(3) 0.4352(2) 0.79344(17) 0.0388(10) Uani 1 1 d . . .
N13 N 1.0946(3) 0.8663(2) -0.09452(17) 0.0388(10) Uani 1 1 d . . .
N14 N 0.9841(3) 0.7290(3) -0.0743(2) 0.0467(11) Uani 1 1 d . . .
N15 N 1.0463(3) 0.9388(2) 0.04289(17) 0.0376(10) Uani 1 1 d . . .
N16 N 1.0058(4) 0.9922(3) 0.1371(2) 0.0433(13) Uani 1 1 d . . .
N17 N 0.8443(3) 0.8879(3) 0.14064(18) 0.0483(12) Uani 1 1 d . . .
N18 N 0.9098(3) 0.8172(2) 0.05456(17) 0.0352(11) Uani 1 1 d . . .
Ni1 Ni 1.03708(4) 0.59971(4) 0.07533(3) 0.03954(18) Uani 1 1 d . . .
Ni2 Ni 1.04675(5) 0.41021(4) 0.74257(3) 0.0452(2) Uani 1 1 d . . .
Ni3 Ni 0.95073(4) 0.91022(4) 0.09247(3) 0.03778(18) Uani 1 1 d . . .

loop_
_atom_site_aniso_label
_atom_site_aniso_U_11
_atom_site_aniso_U_22
_atom_site_aniso_U_33
_atom_site_aniso_U_23
_atom_site_aniso_U_13
_atom_site_aniso_U_12
C1 0.050(4) 0.060(4) 0.045(4) -0.011(3) 0.006(3) -0.003(3)
C2 0.086(5) 0.084(5) 0.074(5) -0.034(4) 0.023(5) -0.040(4)
C3 0.088(6) 0.112(6) 0.068(5) -0.038(5) 0.016(5) -0.020(5)
C4 0.071(5) 0.077(5) 0.055(4) -0.004(4) 0.010(4) -0.001(4)
C5 0.053(4) 0.052(4) 0.069(5) 0.000(4) 0.019(4) 0.001(3)
C6 0.040(3) 0.045(3) 0.040(4) 0.001(3) 0.004(3) 0.000(3)
C7 0.036(3) 0.033(3) 0.045(4) 0.011(3) -0.005(3) 0.002(2)
C8 0.033(3) 0.042(3) 0.038(3) 0.004(3) -0.010(3) -0.003(2)
C9 0.034(3) 0.031(3) 0.040(3) 0.009(3) -0.003(3) 0.000(2)
C10 0.039(3) 0.031(3) 0.054(4) 0.001(3) -0.002(3) -0.007(3)
C11 0.037(3) 0.044(3) 0.063(4) 0.018(3) 0.009(3) -0.010(3)
C12 0.037(3) 0.039(3) 0.037(3) 0.004(3) 0.010(3) -0.007(2)
C13 0.048(4) 0.052(4) 0.056(4) 0.009(3) 0.014(3) -0.009(3)
C14 0.090(5) 0.077(5) 0.086(5) -0.026(5) 0.039(5) -0.027(5)
C15 0.069(5) 0.098(6) 0.084(6) -0.033(5) 0.010(5) 0.004(5)
C16 0.097(6) 0.086(5) 0.096(6) -0.030(5) 0.004(5) -0.008(5)
C17 0.071(5) 0.092(6) 0.071(6) -0.034(4) -0.007(5) -0.007(4)
C18 0.049(4) 0.043(3) 0.058(5) -0.010(3) -0.006(3) -0.011(3)
C19 0.037(4) 0.036(4) 0.057(5) 0.000(3) -0.009(4) -0.007(3)
C20 0.045(4) 0.038(3) 0.070(5) 0.005(4) 0.000(4) -0.015(3)
C21 0.044(4) 0.046(4) 0.058(4) 0.001(3) 0.005(3) -0.012(3)
C22 0.031(3) 0.034(3) 0.041(3) 0.012(3) -0.004(2) 0.002(2)
C23 0.076(5) 0.061(4) 0.065(5) 0.011(4) 0.008(4) 0.020(4)
C24 0.110(7) 0.136(8) 0.142(9) 0.088(7) 0.045(6) 0.060(6)
C25 0.119(7) 0.110(7) 0.116(8) 0.057(6) 0.028(6) 0.032(6)
C26 0.102(6) 0.075(5) 0.078(6) 0.016(5) 0.026(5) 0.015(5)
C27 0.076(5) 0.062(4) 0.058(4) 0.000(4) 0.013(4) 0.006(4)
C28 0.061(4) 0.041(3) 0.055(4) -0.013(3) 0.001(3) -0.004(3)
C29 0.034(3) 0.040(3) 0.038(3) -0.012(3) -0.007(3) 0.003(2)
C30 0.046(4) 0.040(3) 0.049(4) -0.009(3) -0.005(3) 0.003(3)
C31 0.038(3) 0.038(3) 0.058(4) -0.012(3) -0.004(3) 0.004(3)
C32 0.048(4) 0.051(4) 0.085(5) -0.005(4) 0.004(4) 0.008(3)
C33 0.044(4) 0.054(4) 0.109(6) -0.013(4) 0.005(4) 0.015(3)
C34 0.039(3) 0.054(4) 0.071(5) -0.017(4) 0.008(3) 0.005(3)
C35 0.041(4) 0.072(4) 0.073(5) -0.021(4) 0.006(4) 0.006(3)
C36 0.084(6) 0.172(9) 0.078(6) -0.007(7) 0.027(5) 0.038(7)
C37 0.080(7) 0.197(12) 0.138(10) 0.022(9) 0.037(7) -0.041(7)
C38 0.156(9) 0.107(7) 0.106(7) -0.047(6) 0.087(7) -0.077(6)
C39 0.097(6) 0.079(5) 0.070(5) 0.018(4) 0.042(5) 0.010(5)
C40 0.045(4) 0.046(4) 0.050(4) -0.002(3) -0.012(3) 0.001(3)
C41 0.050(4) 0.047(4) 0.042(4) -0.004(3) -0.001(4) 0.004(3)
C42 0.042(4) 0.051(4) 0.059(5) -0.006(4) -0.002(3) 0.021(3)
C43 0.044(4) 0.061(4) 0.048(4) 0.002(3) 0.001(3) 0.014(3)
C44 0.031(3) 0.038(3) 0.050(3) -0.009(3) 0.000(3) 0.004(3)
C45 0.038(3) 0.044(3) 0.042(3) 0.000(3) -0.005(3) 0.006(3)
C46 0.047(4) 0.054(4) 0.043(4) -0.005(3) -0.003(3) 0.009(3)
C47 0.057(4) 0.080(5) 0.036(4) 0.008(4) 0.002(3) 0.005(4)
C48 0.070(4) 0.081(5) 0.046(4) -0.021(4) -0.004(4) -0.006(4)
C49 0.081(5) 0.065(4) 0.056(4) -0.017(4) 0.014(4) -0.027(4)
C50 0.052(4) 0.046(3) 0.047(4) -0.007(3) -0.003(3) -0.007(3)
C51 0.032(3) 0.035(3) 0.039(3) 0.001(3) -0.004(3) 0.000(2)
C52 0.030(3) 0.036(3) 0.038(3) 0.001(2) -0.004(3) -0.002(2)
C53 0.032(3) 0.031(3) 0.042(3) 0.000(3) -0.007(2) -0.004(2)
C54 0.048(4) 0.039(3) 0.052(4) 0.003(3) 0.008(3) -0.006(3)
C55 0.042(4) 0.044(3) 0.063(4) -0.006(3) -0.001(3) -0.011(3)
C56 0.036(3) 0.037(3) 0.042(4) -0.006(2) -0.006(3) -0.002(2)
C57 0.042(4) 0.036(3) 0.054(4) -0.011(3) -0.011(3) -0.005(3)
C58 0.064(5) 0.064(4) 0.051(5) -0.027(3) -0.007(4) -0.005(3)
C59 0.077(5) 0.067(4) 0.062(4) -0.029(4) 0.018(4) -0.006(4)
C60 0.059(4) 0.073(5) 0.096(6) -0.030(5) 0.007(4) 0.008(4)
C61 0.059(4) 0.090(5) 0.065(5) -0.034(4) 0.015(4) -0.015(4)
C62 0.036(3) 0.057(4) 0.040(4) 0.005(3) -0.001(3) -0.007(3)
C63 0.029(3) 0.045(3) 0.047(4) 0.004(3) -0.006(3) -0.008(2)
C64 0.030(3) 0.033(3) 0.061(4) 0.008(3) -0.003(3) -0.007(2)
C65 0.034(3) 0.032(3) 0.050(4) 0.003(3) -0.002(3) 0.000(3)
C66 0.027(3) 0.035(3) 0.037(3) 0.002(3) -0.007(2) -0.002(2)
N1 0.051(3) 0.050(3) 0.050(3) -0.004(3) 0.001(3) -0.016(2)
N2 0.042(3) 0.042(3) 0.049(3) 0.002(2) 0.008(2) 0.002(2)
N3 0.031(2) 0.037(2) 0.036(3) 0.006(2) -0.001(2) -0.0043(19)
N4 0.049(3) 0.053(3) 0.047(3) -0.003(3) 0.003(2) -0.010(3)
N5 0.051(3) 0.056(3) 0.044(3) -0.013(3) 0.000(3) -0.005(3)
N6 0.032(2) 0.032(2) 0.042(3) 0.007(2) -0.006(2) -0.006(2)
N7 0.062(3) 0.071(3) 0.077(4) 0.018(3) 0.012(3) 0.026(3)
N8 0.045(3) 0.046(3) 0.048(3) -0.003(3) 0.003(3) 0.005(2)
N9 0.037(3) 0.043(3) 0.058(3) -0.015(3) -0.001(2) -0.001(2)
N10 0.062(3) 0.087(4) 0.044(3) -0.016(3) 0.013(3) 0.005(3)
N11 0.062(4) 0.056(3) 0.049(4) -0.005(3) 0.003(3) -0.004(2)
N12 0.035(2) 0.040(2) 0.041(3) -0.008(2) -0.003(2) -0.001(2)
N13 0.038(2) 0.037(2) 0.042(3) 0.003(2) -0.002(2) 0.000(2)
N14 0.054(3) 0.045(3) 0.041(3) -0.007(3) 0.006(3) -0.012(2)
N15 0.041(2) 0.030(2) 0.042(3) -0.001(2) -0.009(2) -0.002(2)
N16 0.042(3) 0.045(3) 0.043(3) -0.009(2) -0.005(3) 0.001(2)
N17 0.042(3) 0.055(3) 0.048(3) -0.014(3) 0.005(2) -0.007(2)
N18 0.030(2) 0.039(2) 0.037(3) 0.003(2) -0.003(2) -0.002(2)
Ni1 0.0389(4) 0.0417(4) 0.0380(4) 0.0009(4) -0.0014(4) -0.0067(3)
Ni2 0.0390(4) 0.0508(4) 0.0458(4) -0.0126(4) 0.0018(3) 0.0029(4)
Ni3 0.0362(4) 0.0383(4) 0.0388(4) -0.0051(3) -0.0013(3) -0.0053(3)

loop_
_atom_type_symbol
_atom_type_description
_atom_type_scat_dispersion_real
_atom_type_scat_dispersion_imag
_atom_type_scat_source
C C 0.0033 0.0000 'International Tables Vol C Tables 4.2.6.8 and 6.1.1.4'
H H 0.0000 0.0000 'International Tables Vol C Tables 4.2.6.8 and 6.1.1.4'
N N 0.0061 0.0000 'International Tables Vol C Tables 4.2.6.8 and 6.1.1.4'
Ni Ni 0.3393 0.0000 'International Tables Vol C Tables 4.2.6.8 and 6.1.1.4'

loop_
_geom_angle_atom_site_label_1
_geom_angle_atom_site_label_2
_geom_angle_atom_site_label_3
_geom_angle
_geom_angle_site_symmetry_1
_geom_angle_site_symmetry_3
_geom_angle_publ_flag
N1 C1 C6 119.9(5) . . ?
N1 C1 C2 119.9(6) . . ?
C6 C1 C2 120.2(5) . . ?
C3 C2 C1 119.1(6) . . ?
C2 C3 C4 120.7(7) . . ?
C5 C4 C3 121.9(6) . . ?
C4 C5 C6 119.1(6) . . ?
N2 C6 C1 120.6(5) . . ?
N2 C6 C5 120.4(5) . . ?
C1 C6 C5 119.0(5) . . ?
N2 C7 C8 119.8(5) . . ?
N2 C7 C22 111.6(4) . . ?
C8 C7 C22 128.6(5) . . ?
N1 C8 C7 119.2(5) . . ?
N1 C8 C9 110.7(5) . . ?
C7 C8 C9 130.1(5) . . ?
N3 C9 C10 108.6(5) . . ?
N3 C9 C8 129.1(5) . . ?
C10 C9 C8 122.3(5) . . ?
C11 C10 C9 108.1(5) . . ?
C10 C11 C12 106.5(5) . . ?
C11 C12 N3 110.8(5) . . ?
C11 C12 C13 134.5(5) . . ?
N3 C12 C13 114.7(5) . . ?
N4 C13 C12 118.2(5) . . ?
C15 C14 N4 112.4(6) . . ?
C14 C15 C16 114.6(7) . . ?
C17 C16 C15 113.1(6) . . ?
C16 C17 N5 110.7(7) . . ?
N5 C18 C19 116.6(6) . . ?
N6 C19 C20 110.6(6) . . ?
N6 C19 C18 114.7(6) . . ?
C20 C19 C18 134.4(6) . . ?
C21 C20 C19 107.3(5) . . ?
C20 C21 C22 106.6(5) . . ?
N6 C22 C21 109.3(5) . . ?
N6 C22 C7 130.0(5) . . ?
C21 C22 C7 120.6(5) . . ?
N7 C23 C28 120.9(6) . . ?
N7 C23 C24 121.0(7) . . ?
C28 C23 C24 118.0(7) . . ?
C25 C24 C23 121.0(8) . . ?
C24 C25 C26 122.2(8) . . ?
C27 C26 C25 118.2(8) . . ?
C26 C27 C28 121.4(7) . . ?
N8 C28 C23 119.7(6) . . ?
N8 C28 C27 121.2(6) . . ?
C23 C28 C27 119.1(6) . . ?
N8 C29 C30 118.6(5) . . ?
N8 C29 C44 112.1(4) . . ?
C30 C29 C44 129.1(5) . . ?
N7 C30 C29 119.9(5) . . ?
N7 C30 C31 111.3(5) . . ?
C29 C30 C31 128.8(5) . . ?
N9 C31 C32 108.6(5) . . ?
N9 C31 C30 130.2(5) . . ?
C32 C31 C30 121.2(6) . . ?
C33 C32 C31 107.4(6) . . ?
C32 C33 C34 107.1(6) . . ?
C33 C34 N9 110.8(6) . . ?
C33 C34 C35 134.3(6) . . ?
N9 C34 C35 114.8(6) . . ?
N10 C35 C34 116.7(6) . . ?
N10 C36 C37 112.9(8) . . ?
C36 C37 C38 115.2(7) . . ?
C37 C38 C39 113.2(7) . . ?
N11 C39 C38 109.4(7) . . ?
N11 C40 C41 117.7(6) . . ?
N12 C41 C42 111.5(6) . . ?
N12 C41 C40 115.2(6) . . ?
C42 C41 C40 133.3(6) . . ?
C43 C42 C41 106.0(5) . . ?
C42 C43 C44 108.0(5) . . ?
N12 C44 C43 109.1(5) . . ?
N12 C44 C29 129.3(5) . . ?
C43 C44 C29 121.5(5) . . ?
N13 C45 C50 119.6(5) . . ?
N13 C45 C46 119.7(5) . . ?
C50 C45 C46 120.6(5) . . ?
C47 C46 C45 119.4(6) . . ?
C46 C47 C48 120.9(6) . . ?
C49 C48 C47 119.9(6) . . ?
C48 C49 C50 121.7(6) . . ?
N14 C50 C45 121.4(5) . . ?
N14 C50 C49 121.1(5) . . ?
C45 C50 C49 117.4(5) . . ?
N14 C51 C66 112.2(4) . . ?
N14 C51 C52 119.0(5) . . ?
C66 C51 C52 128.8(5) . . ?
N13 C52 C53 111.2(4) . . ?
N13 C52 C51 119.9(5) . . ?
C53 C52 C51 128.9(5) . . ?
N15 C53 C54 108.8(5) . . ?
N15 C53 C52 129.5(4) . . ?
C54 C53 C52 121.5(5) . . ?
C55 C54 C53 108.2(5) . . ?
C54 C55 C56 106.4(5) . . ?
N15 C56 C55 110.8(5) . . ?
N15 C56 C57 114.1(5) . . ?
C55 C56 C57 135.1(5) . . ?
N16 C57 C56 116.2(5) . . ?
N16 C58 C59 111.8(6) . . ?
C58 C59 C60 113.6(5) . . ?
C61 C60 C59 112.6(6) . . ?
N17 C61 C60 113.1(5) . . ?
N17 C62 C63 117.3(5) . . ?
N18 C63 C62 115.0(5) . . ?
N18 C63 C64 110.9(5) . . ?
C62 C63 C64 134.0(5) . . ?
C65 C64 C63 105.8(5) . . ?
C64 C65 C66 108.4(5) . . ?
N18 C66 C65 108.6(4) . . ?
N18 C66 C51 129.3(4) . . ?
C65 C66 C51 121.9(5) . . ?
C8 N1 C1 120.3(5) . . ?
C6 N2 C7 120.2(5) . . ?
C9 N3 C12 106.0(4) . . ?
C9 N3 Ni1 143.1(3) . . ?
C12 N3 Ni1 110.4(3) . . ?
C13 N4 C14 116.1(5) . . ?
C13 N4 Ni1 110.8(4) . . ?
C14 N4 Ni1 133.0(4) . . ?
C18 N5 C17 118.7(5) . . ?
C18 N5 Ni1 112.8(4) . . ?
C17 N5 Ni1 127.1(4) . . ?
C22 N6 C19 106.2(5) . . ?
C22 N6 Ni1 143.0(4) . . ?
C19 N6 Ni1 110.8(4) . . ?
C30 N7 C23 120.0(5) . . ?
C29 N8 C28 120.8(5) . . ?
C31 N9 C34 106.0(5) . . ?
C31 N9 Ni2 142.6(4) . . ?
C34 N9 Ni2 111.3(4) . . ?
C35 N10 C36 117.9(6) . . ?
C35 N10 Ni2 112.3(5) . . ?
C36 N10 Ni2 129.1(5) . . ?
C40 N11 C39 115.9(6) . . ?
C40 N11 Ni2 110.6(4) . . ?
C39 N11 Ni2 133.4(5) . . ?
C44 N12 C41 105.4(5) . . ?
C44 N12 Ni2 143.5(4) . . ?
C41 N12 Ni2 111.1(4) . . ?
C52 N13 C45 119.6(4) . . ?
C51 N14 C50 120.1(5) . . ?
C53 N15 C56 105.8(4) . . ?
C53 N15 Ni3 142.5(3) . . ?
C56 N15 Ni3 111.7(4) . . ?
C57 N16 C58 118.4(5) . . ?
C57 N16 Ni3 113.1(4) . . ?
C58 N16 Ni3 127.6(4) . . ?
C62 N17 C61 116.9(5) . . ?
C62 N17 Ni3 110.7(4) . . ?
C61 N17 Ni3 132.3(4) . . ?
C66 N18 C63 106.3(4) . . ?
C66 N18 Ni3 142.6(3) . . ?
C63 N18 Ni3 110.1(3) . . ?
N3 Ni1 N6 95.51(18) . . ?
N3 Ni1 N5 174.1(2) . . ?
N6 Ni1 N5 84.9(2) . . ?
N3 Ni1 N4 85.30(19) . . ?
N6 Ni1 N4 173.81(19) . . ?
N5 Ni1 N4 94.9(2) . . ?
N12 Ni2 N9 95.11(19) . . ?
N12 Ni2 N10 179.5(2) . . ?
N9 Ni2 N10 84.4(2) . . ?
N12 Ni2 N11 85.4(2) . . ?
N9 Ni2 N11 175.1(2) . . ?
N10 Ni2 N11 95.1(2) . . ?
N15 Ni3 N18 95.56(17) . . ?
N15 Ni3 N16 84.9(2) . . ?
N18 Ni3 N16 170.44(19) . . ?
N15 Ni3 N17 174.77(18) . . ?
N18 Ni3 N17 85.24(18) . . ?
N16 Ni3 N17 95.2(2) . . ?

loop_
_geom_bond_atom_site_label_1
_geom_bond_atom_site_label_2
_geom_bond_distance
_geom_bond_site_symmetry_2
_geom_bond_publ_flag
C1 N1 1.363(7) . ?
C1 C6 1.404(7) . ?
C1 C2 1.411(8) . ?
C2 C3 1.358(8) . ?
C3 C4 1.385(9) . ?
C4 C5 1.359(8) . ?
C5 C6 1.409(7) . ?
C6 N2 1.339(6) . ?
C7 N2 1.341(6) . ?
C7 C8 1.448(7) . ?
C7 C22 1.467(7) . ?
C8 N1 1.335(7) . ?
C8 C9 1.462(7) . ?
C9 N3 1.361(6) . ?
C9 C10 1.411(6) . ?
C10 C11 1.359(7) . ?
C11 C12 1.376(7) . ?
C12 N3 1.380(6) . ?
C12 C13 1.387(7) . ?
C13 N4 1.293(7) . ?
C14 C15 1.470(9) . ?
C14 N4 1.493(7) . ?
C15 C16 1.513(9) . ?
C16 C17 1.485(9) . ?
C17 N5 1.489(9) . ?
C18 N5 1.285(7) . ?
C18 C19 1.403(8) . ?
C19 N6 1.380(6) . ?
C19 C20 1.384(8) . ?
C20 C21 1.374(8) . ?
C21 C22 1.429(7) . ?
C22 N6 1.364(6) . ?
C23 N7 1.336(8) . ?
C23 C28 1.396(8) . ?
C23 C24 1.406(9) . ?
C24 C25 1.344(10) . ?
C25 C26 1.382(10) . ?
C26 C27 1.363(9) . ?
C27 C28 1.416(8) . ?
C28 N8 1.343(7) . ?
C29 N8 1.332(6) . ?
C29 C30 1.449(7) . ?
C29 C44 1.452(7) . ?
C30 N7 1.326(7) . ?
C30 C31 1.464(8) . ?
C31 N9 1.370(7) . ?
C31 C32 1.419(7) . ?
C32 C33 1.365(8) . ?
C33 C34 1.375(8) . ?
C34 N9 1.378(7) . ?
C34 C35 1.387(8) . ?
C35 N10 1.303(7) . ?
C36 N10 1.441(8) . ?
C36 C37 1.487(11) . ?
C37 C38 1.504(11) . ?
C38 C39 1.541(10) . ?
C39 N11 1.474(8) . ?
C40 N11 1.307(7) . ?
C40 C41 1.394(8) . ?
C41 N12 1.372(6) . ?
C41 C42 1.383(8) . ?
C42 C43 1.365(8) . ?
C43 C44 1.406(7) . ?
C44 N12 1.372(6) . ?
C45 N13 1.350(6) . ?
C45 C50 1.408(7) . ?
C45 C46 1.415(7) . ?
C46 C47 1.352(8) . ?
C47 C48 1.411(8) . ?
C48 C49 1.349(8) . ?
C49 C50 1.413(7) . ?
C50 N14 1.332(7) . ?
C51 N14 1.329(7) . ?
C51 C66 1.451(7) . ?
C51 C52 1.458(7) . ?
C52 N13 1.336(6) . ?
C52 C53 1.454(6) . ?
C53 N15 1.380(6) . ?
C53 C54 1.412(7) . ?
C54 C55 1.370(8) . ?
C55 C56 1.392(8) . ?
C56 N15 1.383(6) . ?
C56 C57 1.399(8) . ?
C57 N16 1.291(7) . ?
C58 N16 1.484(7) . ?
C58 C59 1.496(8) . ?
C59 C60 1.528(8) . ?
C60 C61 1.516(9) . ?
C61 N17 1.477(7) . ?
C62 N17 1.295(6) . ?
C62 C63 1.397(7) . ?
C63 N18 1.376(6) . ?
C63 C64 1.402(7) . ?
C64 C65 1.367(7) . ?
C65 C66 1.421(6) . ?
C66 N18 1.368(6) . ?
N3 Ni1 1.881(4) . ?
N4 Ni1 1.922(5) . ?
N5 Ni1 1.909(5) . ?
N6 Ni1 1.883(4) . ?
N9 Ni2 1.884(5) . ?
N10 Ni2 1.920(5) . ?
N11 Ni2 1.934(5) . ?
N12 Ni2 1.881(4) . ?
N15 Ni3 1.862(4) . ?
N16 Ni3 1.895(4) . ?
N17 Ni3 1.929(4) . ?
N18 Ni3 1.875(4) . ?
